data_7005624
loop_
_publ_author_name
'Lipstman, Sophia'
'Muniappan, Sankar'
'George, Sumod'
'Goldberg, Israel'

_publ_section_title
;
 Framework coordination polymers of tetra(4-carboxyphenyl)porphyrin and
 lanthanide ions in crystalline solids.
;
_journal_issue 30
_journal_name_full 'Dalton transactions (Cambridge, England : 2003)'
_journal_page_first 3273
_journal_page_last 3281
_journal_paper_doi 10.1039/b703698a
_journal_year 2007
_chemical_formula_moiety 'C48 H31 N4 O10 Pr'
_chemical_formula_sum 'C48 H31 N4 O10 Pr'
_chemical_formula_weight 964.68
_chemical_name_systematic
;
?
;
_space_group_IT_number 15
_symmetry_cell_setting monoclinic
_symmetry_space_group_name_Hall '-C 2yc'
_symmetry_space_group_name_H-M 'C 1 2/c 1'
_atom_sites_solution_hydrogens geom
_atom_sites_solution_primary direct
_atom_sites_solution_secondary difmap
_audit_creation_method SHELXL-97
_cell_angle_alpha 90.00
_cell_angle_beta 105.503(2)
_cell_angle_gamma 90.00
_cell_formula_units_Z 4
_cell_length_a 21.2748(6)
_cell_length_b 26.6527(10)
_cell_length_c 9.6303(3)
_cell_measurement_reflns_used 6020
_cell_measurement_temperature 110(2)
_cell_measurement_theta_max 28.19
_cell_measurement_theta_min 2.50
_cell_volume 5262.0(3)
_computing_cell_refinement Denzo
_computing_data_collection 'Collect, Nonius B.V.'
_computing_data_reduction 'Denzo & Scalepack'
_computing_structure_refinement 'SHELXL-97 (Sheldrick, 1997)'
_computing_structure_solution 'SHELXS-86 (Sheldrick, 1990)'
_diffrn_ambient_temperature 110(2)
_diffrn_detector_area_resol_mean 12.8
_diffrn_measured_fraction_theta_full 0.977
_diffrn_measured_fraction_theta_max 0.977
_diffrn_measurement_device_type 'Nonius KappaCCD'
_diffrn_measurement_method '1 deg. \f scans'
_diffrn_radiation_monochromator graphite
_diffrn_radiation_source 'fine-focus sealed tube'
_diffrn_radiation_type MoK\a
_diffrn_radiation_wavelength 0.71073
_diffrn_reflns_av_R_equivalents 0.0640
_diffrn_reflns_av_sigmaI/netI 0.0625
_diffrn_reflns_limit_h_max 27
_diffrn_reflns_limit_h_min 0
_diffrn_reflns_limit_k_max 35
_diffrn_reflns_limit_k_min 0
_diffrn_reflns_limit_l_max 12
_diffrn_reflns_limit_l_min -12
_diffrn_reflns_number 23020
_diffrn_reflns_theta_full 28.19
_diffrn_reflns_theta_max 28.19
_diffrn_reflns_theta_min 2.50
_diffrn_standards_number 0
_exptl_absorpt_coefficient_mu 0.979
_exptl_absorpt_correction_T_max 0.9085
_exptl_absorpt_correction_T_min 0.5474
_exptl_absorpt_correction_type multi-scan
_exptl_absorpt_process_details 'Blessing 1995'
_exptl_crystal_colour purple
_exptl_crystal_density_diffrn 1.218
_exptl_crystal_density_method 'not measured'
_exptl_crystal_description needles
_exptl_crystal_F_000 1944
_exptl_crystal_size_max 0.55
_exptl_crystal_size_mid 0.20
_exptl_crystal_size_min 0.10
_refine_diff_density_max 1.564
_refine_diff_density_min -1.764
_refine_diff_density_rms 0.130
_refine_ls_extinction_method none
_refine_ls_goodness_of_fit_ref 1.053
_refine_ls_hydrogen_treatment constr
_refine_ls_matrix_type full
_refine_ls_number_parameters 291
_refine_ls_number_reflns 6333
_refine_ls_number_restraints 1
_refine_ls_restrained_S_all 1.055
_refine_ls_R_factor_all 0.0625
_refine_ls_R_factor_gt 0.0473
_refine_ls_shift/su_max 0.002
_refine_ls_shift/su_mean 0.000
_refine_ls_structure_factor_coef Fsqd
_refine_ls_weighting_details 'calc w=1/[\s^2^(Fo^2^)+(0.0798P)^2^+0.9255P] where P=(Fo^2^+2Fc^2^)/3'
_refine_ls_weighting_scheme calc
_refine_ls_wR_factor_gt 0.1232
_refine_ls_wR_factor_ref 0.1296
_reflns_number_gt 5053
_reflns_number_total 6334
_reflns_threshold_expression >2sigma(I)
_cod_data_source_file b703698a.txt
_cod_data_source_block Compound-3
_cod_original_sg_symbol_H-M C2/c
_cod_database_code 7005624

loop_
_symmetry_equiv_pos_as_xyz
'x, y, z'
'-x, y, -z+1/2'
'x+1/2, y+1/2, z'
'-x+1/2, y+1/2, -z+1/2'
'-x, -y, -z'
'x, -y, z-1/2'
'-x+1/2, -y+1/2, -z'
'x+1/2, -y+1/2, z-1/2'

loop_
_atom_site_label
_atom_site_type_symbol
_atom_site_fract_x
_atom_site_fract_y
_atom_site_fract_z
_atom_site_U_iso_or_equiv
_atom_site_adp_type
_atom_site_occupancy
_atom_site_symmetry_multiplicity
_atom_site_calc_flag
_atom_site_refinement_flags
_atom_site_disorder_assembly
_atom_site_disorder_group
Pr Pr 0.5000 0.510444(11) 0.7500 0.01962(10) Uani 1 2 d S . .
C1 C 0.5000 0.1820(2) 0.7500 0.0228(10) Uani 1 2 d S . .
C2 C 0.55407(17) 0.15748(14) 0.8407(4) 0.0255(8) Uani 1 1 d . . .
C3 C 0.61251(19) 0.18122(15) 0.9239(4) 0.0314(9) Uani 1 1 d . . .
H3 H 0.6230 0.2159 0.9234 0.038 Uiso 1 1 calc R . .
C4 C 0.64996(19) 0.14484(15) 1.0034(4) 0.0326(9) Uani 1 1 d . . .
H4 H 0.6915 0.1495 1.0696 0.039 Uiso 1 1 calc R . .
C5 C 0.61589(17) 0.09809(14) 0.9703(4) 0.0236(7) Uani 1 1 d . . .
C6 C 0.63490(16) 0.05244(14) 1.0390(3) 0.0209(7) Uani 1 1 d . . .
C7 C 0.60165(17) 0.00667(13) 1.0041(4) 0.0191(7) Uani 1 1 d . . .
C8 C 0.61766(17) -0.04029(15) 1.0795(4) 0.0253(8) Uani 1 1 d . . .
H8 H 0.6493 -0.0451 1.1691 0.030 Uiso 1 1 calc R . .
C9 C 0.57954(17) -0.07642(14) 1.0000(4) 0.0229(7) Uani 1 1 d . . .
H9 H 0.5788 -0.1109 1.0243 0.028 Uiso 1 1 calc R . .
C10 C 0.53990(16) -0.05230(14) 0.8703(4) 0.0206(7) Uani 1 1 d . . .
C11 C 0.5000 -0.07693(19) 0.7500 0.0204(10) Uani 1 2 d S . .
N12 N 0.55806(14) 0.10692(11) 0.8683(3) 0.0213(6) Uani 1 1 d . . .
H12 H 0.5288 0.0842 0.8279 0.026 Uiso 0.50 1 calc PR . .
N13 N 0.55261(14) -0.00181(11) 0.8809(3) 0.0219(7) Uani 1 1 d . . .
H13 H 0.5327 0.0212 0.8192 0.026 Uiso 0.50 1 calc PR . .
C14 C 0.5000 0.2383(2) 0.7500 0.0245(11) Uani 1 2 d S . .
C15 C 0.4918(2) 0.26488(16) 0.6246(4) 0.0391(10) Uani 1 1 d . . .
H15 H 0.4870 0.2473 0.5366 0.047 Uiso 1 1 calc R . .
C16 C 0.4905(2) 0.31660(15) 0.6233(4) 0.0382(10) Uani 1 1 d . . .
H16 H 0.4829 0.3340 0.5342 0.046 Uiso 1 1 calc R . .
C17 C 0.5000 0.3435(2) 0.7500 0.0256(11) Uani 1 2 d S . .
C18 C 0.5000 0.3992(2) 0.7500 0.0202(10) Uani 1 2 d S . .
O19 O 0.53698(12) 0.42275(10) 0.8554(2) 0.0233(5) Uani 1 1 d . . .
C20 C 0.69932(16) 0.05146(14) 1.1530(4) 0.0219(7) Uani 1 1 d . . .
C21 C 0.70376(17) 0.04266(15) 1.2973(4) 0.0255(8) Uani 1 1 d . . .
H21 H 0.6651 0.0394 1.3282 0.031 Uiso 1 1 calc R . .
C22 C 0.76456(16) 0.03850(15) 1.3972(4) 0.0244(8) Uani 1 1 d . . .
H22 H 0.7672 0.0336 1.4963 0.029 Uiso 1 1 calc R . .
C23 C 0.82125(16) 0.04153(14) 1.3518(3) 0.0217(7) Uani 1 1 d . . .
C24 C 0.81714(17) 0.05248(15) 1.2085(4) 0.0244(8) Uani 1 1 d . . .
H24 H 0.8558 0.0561 1.1778 0.029 Uiso 1 1 calc R . .
C25 C 0.75661(17) 0.05814(15) 1.1105(4) 0.0235(7) Uani 1 1 d . . .
H25 H 0.7541 0.0667 1.0133 0.028 Uiso 1 1 calc R . .
C26 C 0.88658(17) 0.02999(15) 1.4546(4) 0.0248(7) Uani 1 1 d . . .
O27 O 0.93339(12) 0.01770(10) 1.4046(3) 0.0261(6) Uani 1 1 d . . .
O28 O 0.89197(12) 0.03231(11) 1.5888(2) 0.0279(6) Uani 1 1 d . . .
C29 C 0.5000 -0.1331(2) 0.7500 0.0230(10) Uani 1 2 d S . .
C30 C 0.5573(2) -0.16014(15) 0.7585(4) 0.0309(8) Uani 1 1 d . . .
H30 H 0.5969 -0.1426 0.7661 0.037 Uiso 1 1 calc R . .
C31 C 0.5569(2) -0.21231(15) 0.7562(4) 0.0323(9) Uani 1 1 d . . .
H31 H 0.5964 -0.2295 0.7588 0.039 Uiso 1 1 calc R . .
C32 C 0.5000 -0.24101(18) 0.7500 0.0312(12) Uani 1 2 d SD . .
C33 C 0.5000 -0.29409(18) 0.7500 0.0353(14) Uani 1 2 d SD . .
O34 O 0.54989(16) -0.31806(12) 0.7326(3) 0.0427(7) Uani 1 1 d . . .
H34 H 0.5387 -0.3472 0.7033 0.064 Uiso 0.50 1 calc PR . .
O35 O 0.53061(15) 0.58671(10) 0.6378(3) 0.0341(7) Uani 1 1 d . . .
H35A H 0.5329 0.5839 0.5389 0.051 Uiso 1 1 d R . .
H35B H 0.5527 0.5619 0.6875 0.051 Uiso 1 1 d R . .

loop_
_atom_site_aniso_label
_atom_site_aniso_U_11
_atom_site_aniso_U_22
_atom_site_aniso_U_33
_atom_site_aniso_U_23
_atom_site_aniso_U_13
_atom_site_aniso_U_12
Pr 0.01938(15) 0.01589(16) 0.01999(15) 0.000 -0.00097(9) 0.000
C1 0.026(3) 0.017(3) 0.019(2) 0.000 -0.0030(18) 0.000
C2 0.0260(19) 0.019(2) 0.0263(18) 0.0027(14) -0.0012(14) 0.0003(14)
C3 0.032(2) 0.016(2) 0.038(2) -0.0010(16) -0.0047(16) -0.0048(15)
C4 0.0246(19) 0.027(2) 0.037(2) -0.0002(16) -0.0089(15) -0.0065(16)
C5 0.0220(17) 0.021(2) 0.0237(17) -0.0013(14) -0.0010(13) 0.0021(14)
C6 0.0177(16) 0.0213(19) 0.0201(16) 0.0005(13) -0.0011(12) 0.0020(13)
C7 0.0182(16) 0.0182(17) 0.0179(15) 0.0016(13) -0.0005(12) 0.0015(13)
C8 0.0226(17) 0.025(2) 0.0242(17) 0.0019(15) -0.0007(13) 0.0024(15)
C9 0.0234(17) 0.0199(19) 0.0225(16) 0.0063(14) 0.0007(13) 0.0029(14)
C10 0.0191(16) 0.0162(18) 0.0243(17) 0.0026(13) 0.0022(13) 0.0002(13)
C11 0.022(2) 0.016(3) 0.023(2) 0.000 0.0060(18) 0.000
N12 0.0224(15) 0.0160(16) 0.0207(14) 0.0015(11) -0.0026(11) 0.0003(12)
N13 0.0172(14) 0.0222(18) 0.0237(14) 0.0007(12) 0.0008(11) 0.0004(11)
C14 0.024(2) 0.021(3) 0.025(2) 0.000 0.0006(19) 0.000
C15 0.073(3) 0.018(2) 0.0218(18) -0.0019(15) 0.0048(18) 0.003(2)
C16 0.074(3) 0.016(2) 0.0225(19) 0.0048(15) 0.0096(19) 0.000(2)
C17 0.033(3) 0.017(3) 0.024(2) 0.000 0.002(2) 0.000
C18 0.022(2) 0.022(3) 0.018(2) 0.000 0.0076(17) 0.000
O19 0.0255(13) 0.0189(14) 0.0225(12) 0.0007(10) 0.0011(9) -0.0011(10)
C20 0.0197(17) 0.0188(19) 0.0219(16) -0.0016(13) -0.0039(13) 0.0023(13)
C21 0.0206(17) 0.029(2) 0.0241(17) 0.0012(15) 0.0010(13) 0.0015(14)
C22 0.0202(17) 0.031(2) 0.0190(16) 0.0036(14) -0.0007(12) 0.0036(15)
C23 0.0204(16) 0.0209(19) 0.0196(16) 0.0002(13) -0.0018(12) 0.0019(13)
C24 0.0199(17) 0.029(2) 0.0219(16) -0.0013(14) 0.0008(13) 0.0020(14)
C25 0.0227(17) 0.026(2) 0.0195(16) 0.0018(14) 0.0010(13) 0.0031(14)
C26 0.0215(17) 0.0174(18) 0.0309(18) 0.0015(15) -0.0014(13) -0.0004(14)
O27 0.0181(12) 0.0274(17) 0.0301(13) -0.0007(10) 0.0019(10) 0.0012(10)
O28 0.0238(13) 0.0385(17) 0.0168(11) 0.0040(11) -0.0026(9) 0.0022(12)
C29 0.029(3) 0.019(3) 0.017(2) 0.000 -0.0003(18) 0.000
C30 0.033(2) 0.022(2) 0.035(2) -0.0012(16) 0.0045(16) 0.0005(16)
C31 0.037(2) 0.021(2) 0.039(2) -0.0023(16) 0.0096(17) 0.0044(17)
C32 0.044(3) 0.030(3) 0.019(2) 0.000 0.007(2) 0.000
C33 0.055(4) 0.028(3) 0.021(3) 0.000 0.006(2) 0.000
O34 0.060(2) 0.0229(17) 0.0440(18) -0.0017(13) 0.0111(15) 0.0036(14)
O35 0.0584(19) 0.0204(15) 0.0209(12) 0.0036(11) 0.0060(12) -0.0040(13)

loop_
_atom_type_symbol
_atom_type_description
_atom_type_scat_dispersion_real
_atom_type_scat_dispersion_imag
_atom_type_scat_source
C C 0.0033 0.0016 'International Tables Vol C Tables 4.2.6.8 and 6.1.1.4'
H H 0.0000 0.0000 'International Tables Vol C Tables 4.2.6.8 and 6.1.1.4'
N N 0.0061 0.0033 'International Tables Vol C Tables 4.2.6.8 and 6.1.1.4'
O O 0.0106 0.0060 'International Tables Vol C Tables 4.2.6.8 and 6.1.1.4'
Pr Pr -0.2180 2.8214 'International Tables Vol C Tables 4.2.6.8 and 6.1.1.4'

loop_
_geom_angle_atom_site_label_1
_geom_angle_atom_site_label_2
_geom_angle_atom_site_label_3
_geom_angle
_geom_angle_site_symmetry_1
_geom_angle_site_symmetry_3
_geom_angle_publ_flag
O27 Pr O27 144.07(12) 7_657 8_455 ?
O27 Pr O35 73.80(9) 7_657 . ?
O27 Pr O35 141.87(9) 8_455 . ?
O27 Pr O35 141.87(9) 7_657 2_656 ?
O27 Pr O35 73.80(9) 8_455 2_656 ?
O35 Pr O35 69.23(13) . 2_656 ?
O27 Pr O28 106.49(8) 7_657 3_454 ?
O27 Pr O28 82.03(8) 8_455 3_454 ?
O35 Pr O28 80.85(10) . 3_454 ?
O35 Pr O28 76.79(9) 2_656 3_454 ?
O27 Pr O28 82.03(8) 7_657 4_657 ?
O27 Pr O28 106.49(8) 8_455 4_657 ?
O35 Pr O28 76.79(9) . 4_657 ?
O35 Pr O28 80.85(10) 2_656 4_657 ?
O28 Pr O28 152.76(14) 3_454 4_657 ?
O27 Pr O19 69.32(8) 7_657 2_656 ?
O27 Pr O19 78.20(8) 8_455 2_656 ?
O35 Pr O19 131.34(8) . 2_656 ?
O35 Pr O19 145.85(9) 2_656 2_656 ?
O28 Pr O19 80.36(9) 3_454 2_656 ?
O28 Pr O19 126.39(9) 4_657 2_656 ?
O27 Pr O19 78.20(8) 7_657 . ?
O27 Pr O19 69.32(8) 8_455 . ?
O35 Pr O19 145.85(9) . . ?
O35 Pr O19 131.34(8) 2_656 . ?
O28 Pr O19 126.39(9) 3_454 . ?
O28 Pr O19 80.36(9) 4_657 . ?
O19 Pr O19 50.62(10) 2_656 . ?
O27 Pr C18 72.04(6) 7_657 . ?
O27 Pr C18 72.04(6) 8_455 . ?
O35 Pr C18 145.39(7) . . ?
O35 Pr C18 145.39(7) 2_656 . ?
O28 Pr C18 103.62(7) 3_454 . ?
O28 Pr C18 103.62(7) 4_657 . ?
O19 Pr C18 25.31(5) 2_656 . ?
O19 Pr C18 25.31(5) . . ?
O27 Pr H35B 63.5 7_657 . ?
O27 Pr H35B 151.2 8_455 . ?
O35 Pr H35B 18.7 . . ?
O35 Pr H35B 78.4 2_656 . ?
O28 Pr H35B 98.9 3_454 . ?
O28 Pr H35B 61.1 4_657 . ?
O19 Pr H35B 130.5 2_656 . ?
O19 Pr H35B 127.7 . . ?
C18 Pr H35B 134.2 . . ?
C2 C1 C2 124.7(5) . 2_656 ?
C2 C1 C14 117.7(2) . . ?
C2 C1 C14 117.7(2) 2_656 . ?
N12 C2 C1 125.1(3) . . ?
N12 C2 C3 109.0(3) . . ?
C1 C2 C3 125.9(4) . . ?
C4 C3 C2 106.9(3) . . ?
C4 C3 H3 126.5 . . ?
C2 C3 H3 126.5 . . ?
C3 C4 C5 108.1(3) . . ?
C3 C4 H4 126.0 . . ?
C5 C4 H4 126.0 . . ?
N12 C5 C6 125.5(3) . . ?
N12 C5 C4 108.2(3) . . ?
C6 C5 C4 126.0(3) . . ?
C5 C6 C7 125.5(3) . . ?
C5 C6 C20 116.9(3) . . ?
C7 C6 C20 117.4(3) . . ?
N13 C7 C6 124.6(3) . . ?
N13 C7 C8 108.4(3) . . ?
C6 C7 C8 126.7(3) . . ?
C9 C8 C7 107.8(3) . . ?
C9 C8 H8 126.1 . . ?
C7 C8 H8 126.1 . . ?
C8 C9 C10 107.0(3) . . ?
C8 C9 H9 126.5 . . ?
C10 C9 H9 126.5 . . ?
N13 C10 C11 125.8(3) . . ?
N13 C10 C9 108.2(3) . . ?
C11 C10 C9 125.8(4) . . ?
C10 C11 C10 124.2(5) . 2_656 ?
C10 C11 C29 117.9(2) . . ?
C10 C11 C29 117.9(2) 2_656 . ?
C2 N12 C5 107.7(3) . . ?
C2 N12 H12 126.2 . . ?
C5 N12 H12 126.2 . . ?
C10 N13 C7 108.4(3) . . ?
C10 N13 H13 125.8 . . ?
C7 N13 H13 125.8 . . ?
C15 C14 C15 117.7(5) . 2_656 ?
C15 C14 C1 121.2(3) . . ?
C15 C14 C1 121.2(3) 2_656 . ?
C14 C15 C16 121.5(4) . . ?
C14 C15 H15 119.2 . . ?
C16 C15 H15 119.2 . . ?
C15 C16 C17 120.9(4) . . ?
C15 C16 H16 119.6 . . ?
C17 C16 H16 119.6 . . ?
C16 C17 C16 117.5(5) 2_656 . ?
C16 C17 C18 121.3(3) 2_656 . ?
C16 C17 C18 121.3(3) . . ?
O19 C18 O19 120.8(5) . 2_656 ?
O19 C18 C17 119.6(2) . . ?
O19 C18 C17 119.6(2) 2_656 . ?
O19 C18 Pr 60.4(2) . . ?
O19 C18 Pr 60.4(2) 2_656 . ?
C17 C18 Pr 180.0 . . ?
C18 O19 Pr 94.3(2) . . ?
C21 C20 C25 118.9(3) . . ?
C21 C20 C6 122.5(3) . . ?
C25 C20 C6 118.6(3) . . ?
C20 C21 C22 120.4(3) . . ?
C20 C21 H21 119.8 . . ?
C22 C21 H21 119.8 . . ?
C23 C22 C21 120.0(3) . . ?
C23 C22 H22 120.0 . . ?
C21 C22 H22 120.0 . . ?
C24 C23 C22 119.6(3) . . ?
C24 C23 C26 119.9(3) . . ?
C22 C23 C26 120.4(3) . . ?
C25 C24 C23 120.0(3) . . ?
C25 C24 H24 120.0 . . ?
C23 C24 H24 120.0 . . ?
C24 C25 C20 120.7(3) . . ?
C24 C25 H25 119.6 . . ?
C20 C25 H25 119.6 . . ?
O27 C26 O28 122.5(3) . . ?
O27 C26 C23 119.1(3) . . ?
O28 C26 C23 118.4(3) . . ?
C26 O27 Pr 164.5(2) . 7_657 ?
C26 O28 Pr 116.3(2) . 3_546 ?
C30 C29 C30 117.9(5) . 2_656 ?
C30 C29 C11 121.0(3) . . ?
C30 C29 C11 121.0(3) 2_656 . ?
C31 C30 C29 120.9(4) . . ?
C31 C30 H30 119.5 . . ?
C29 C30 H30 119.5 . . ?
C32 C31 C30 122.7(4) . . ?
C32 C31 H31 118.7 . . ?
C30 C31 H31 118.7 . . ?
C31 C32 C31 114.8(5) . 2_656 ?
C31 C32 C33 122.6(2) . . ?
C31 C32 C33 122.6(2) 2_656 . ?
O34 C33 O34 120.5(5) 2_656 . ?
O34 C33 C32 119.7(2) 2_656 . ?
O34 C33 C32 119.7(2) . . ?
C33 O34 H34 109.5 . . ?
Pr O35 H35A 117.0 . . ?
Pr O35 H35B 46.0 . . ?
H35A O35 H35B 108.5 . . ?

loop_
_geom_bond_atom_site_label_1
_geom_bond_atom_site_label_2
_geom_bond_distance
_geom_bond_site_symmetry_2
_geom_bond_publ_flag
Pr O27 2.432(3) 7_657 ?
Pr O27 2.432(3) 8_455 ?
Pr O35 2.470(3) . ?
Pr O35 2.470(3) 2_656 ?
Pr O28 2.475(2) 3_454 ?
Pr O28 2.475(2) 4_657 ?
Pr O19 2.586(3) 2_656 ?
Pr O19 2.586(3) . ?
Pr C18 2.965(5) . ?
Pr H35B 1.9651 . ?
C1 C2 1.405(4) . ?
C1 C2 1.405(4) 2_656 ?
C1 C14 1.501(8) . ?
C2 N12 1.372(5) . ?
C2 C3 1.434(5) . ?
C3 C4 1.355(5) . ?
C3 H3 0.9500 . ?
C4 C5 1.434(5) . ?
C4 H4 0.9500 . ?
C5 N12 1.374(4) . ?
C5 C6 1.392(5) . ?
C6 C7 1.405(5) . ?
C6 C20 1.510(4) . ?
C7 N13 1.373(4) . ?
C7 C8 1.442(5) . ?
C8 C9 1.356(5) . ?
C8 H8 0.9500 . ?
C9 C10 1.457(4) . ?
C9 H9 0.9500 . ?
C10 N13 1.371(4) . ?
C10 C11 1.403(4) . ?
C11 C10 1.403(4) 2_656 ?
C11 C29 1.497(7) . ?
N12 H12 0.8800 . ?
N13 H13 0.8800 . ?
C14 C15 1.370(5) . ?
C14 C15 1.370(5) 2_656 ?
C15 C16 1.379(6) . ?
C15 H15 0.9500 . ?
C16 C17 1.383(5) . ?
C16 H16 0.9500 . ?
C17 C16 1.383(5) 2_656 ?
C17 C18 1.483(7) . ?
C18 O19 1.271(4) . ?
C18 O19 1.271(3) 2_656 ?
C20 C21 1.387(5) . ?
C20 C25 1.397(5) . ?
C21 C22 1.395(4) . ?
C21 H21 0.9500 . ?
C22 C23 1.391(5) . ?
C22 H22 0.9500 . ?
C23 C24 1.389(5) . ?
C23 C26 1.507(4) . ?
C24 C25 1.387(5) . ?
C24 H24 0.9500 . ?
C25 H25 0.9500 . ?
C26 O27 1.260(5) . ?
C26 O28 1.268(4) . ?
O27 Pr 2.432(3) 7_657 ?
O28 Pr 2.475(2) 3_546 ?
C29 C30 1.399(5) . ?
C29 C30 1.399(5) 2_656 ?
C30 C31 1.391(6) . ?
C30 H30 0.9500 . ?
C31 C32 1.420(5) . ?
C31 H31 0.9500 . ?
C32 C31 1.420(5) 2_656 ?
C32 C33 1.415(7) . ?
C33 O34 1.287(4) 2_656 ?
C33 O34 1.287(4) . ?
O34 H34 0.8400 . ?
O35 H35A 0.9695 . ?
O35 H35B 0.8766 . ?
